data_4132959
loop_
_publ_author_name
'Li, Quan'
'Qian, Hai'
'Shao, Baihao'
'Hughes, Russell P.'
'Aprahamian, Ivan'

_publ_section_title
;
 Building Strain with Large Macrocycles and Using It To Tune the Thermal
 Half-Lives of Hydrazone Photochromes.
;
_journal_issue 37
_journal_name_full 'Journal of the American Chemical Society'
_journal_page_first 11829
_journal_page_last 11835
_journal_paper_doi 10.1021/jacs.8b07612
_journal_volume 140
_journal_year 2018
_chemical_formula_moiety 'C21 H22 N2 O4'
_chemical_formula_sum 'C21 H22 N2 O4'
_chemical_formula_weight 366.40
_space_group_crystal_system orthorhombic
_space_group_IT_number 61
_space_group_name_Hall '-P 2ac 2ab'
_space_group_name_H-M_alt 'P b c a'
_atom_sites_solution_hydrogens mixed
_atom_sites_solution_primary dual
_audit_creation_date 2017-10-23
_audit_creation_method
;
Olex2 1.2-alpha
(compiled 2017.08.10 svn.r3458 for OlexSys, GUI svn.r5381)
;
_cell_angle_alpha 90
_cell_angle_beta 90
_cell_angle_gamma 90
_cell_formula_units_Z 16
_cell_length_a 10.6043(3)
_cell_length_b 21.8901(7)
_cell_length_c 32.5434(8)
_cell_measurement_reflns_used 3496
_cell_measurement_temperature 173(2)
_cell_measurement_theta_max 63.99
_cell_measurement_theta_min 4.04
_cell_volume 7554.3(4)
_computing_cell_refinement 'SAINT v8.34A (Bruker, 2013)'
_computing_data_collection 'COSMO (BRUKER, V1.61, 2009)'
_computing_data_reduction 'SAINT v8.34A (Bruker, 2013)'
_computing_molecular_graphics 'Olex2 (Dolomanov et al., 2009)'
_computing_publication_material 'Olex2 (Dolomanov et al., 2009)'
_computing_structure_refinement 'XL (Sheldrick, 2008)'
_computing_structure_solution 'ShelXT (Sheldrick, 2015)'
_diffrn_ambient_temperature 173(2)
_diffrn_detector_area_resol_mean 8.36
_diffrn_measured_fraction_theta_full 0.997
_diffrn_measured_fraction_theta_max 0.992
_diffrn_measurement_device_type 'Bruker APEX-II CCD'
_diffrn_measurement_method '\w and \f'
_diffrn_radiation_monochromator graphite
_diffrn_radiation_type CuK\a
_diffrn_radiation_wavelength 1.54178
_diffrn_reflns_av_R_equivalents 0.1343
_diffrn_reflns_av_unetI/netI 0.0943
_diffrn_reflns_Laue_measured_fraction_full 0.997
_diffrn_reflns_Laue_measured_fraction_max 0.992
_diffrn_reflns_limit_h_max 12
_diffrn_reflns_limit_h_min -12
_diffrn_reflns_limit_k_max 26
_diffrn_reflns_limit_k_min -26
_diffrn_reflns_limit_l_max 38
_diffrn_reflns_limit_l_min -32
_diffrn_reflns_number 35828
_diffrn_reflns_point_group_measured_fraction_full 0.997
_diffrn_reflns_point_group_measured_fraction_max 0.992
_diffrn_reflns_theta_full 67.679
_diffrn_reflns_theta_max 70.071
_diffrn_reflns_theta_min 4.039
_diffrn_source 'sealed tube'
_diffrn_standards_number 0
_exptl_absorpt_coefficient_mu 0.734
_exptl_absorpt_correction_T_max 0.7533
_exptl_absorpt_correction_T_min 0.6285
_exptl_absorpt_correction_type multi-scan
_exptl_absorpt_process_details
'SADABS-2012/1 (Bruker,2012) was used for absorption correction. wR2(int) was 0.0666 before and 0.0567 after correction. The Ratio of minimum to maximum transmission is 0.8343. The \l/2 correction factor is 0.0015.'
_exptl_crystal_colour colourless
_exptl_crystal_colour_primary colourless
_exptl_crystal_density_diffrn 1.289
_exptl_crystal_description needle
_exptl_crystal_F_000 3104
_exptl_crystal_recrystallization_method 'used as received'
_exptl_crystal_size_max 0.44
_exptl_crystal_size_mid 0.121
_exptl_crystal_size_min 0.047
_refine_diff_density_max 0.604
_refine_diff_density_min -0.434
_refine_diff_density_rms 0.055
_refine_ls_extinction_method none
_refine_ls_goodness_of_fit_ref 0.996
_refine_ls_hydrogen_treatment mixed
_refine_ls_matrix_type full
_refine_ls_number_parameters 495
_refine_ls_number_reflns 7118
_refine_ls_number_restraints 0
_refine_ls_restrained_S_all 0.996
_refine_ls_R_factor_all 0.1536
_refine_ls_R_factor_gt 0.0676
_refine_ls_shift/su_max 0.000
_refine_ls_shift/su_mean 0.000
_refine_ls_structure_factor_coef Fsqd
_refine_ls_weighting_details 'w=1/[\s^2^(Fo^2^)+(0.0808P)^2^] where P=(Fo^2^+2Fc^2^)/3'
_refine_ls_weighting_scheme calc
_refine_ls_wR_factor_gt 0.1474
_refine_ls_wR_factor_ref 0.1894
_reflns_Friedel_coverage 0.000
_reflns_number_gt 3517
_reflns_number_total 7118
_reflns_threshold_expression 'I > 2\s(I)'
_cod_data_source_file ja8b07612_si_009.cif
_cod_data_source_block ia1017d
_cod_database_code 4132959
_shelxl_version_number 2014/6
_shelx_space_group_comment
;
The symmetry employed for this shelxl refinement is uniquely defined
by the following loop, which should always be used as a source of
symmetry information in preference to the above space-group names.
They are only intended as comments.
;
_shelx_estimated_absorpt_t_max 0.966
_shelx_estimated_absorpt_t_min 0.738
_olex2_refinement_description
;
1. Fixed Uiso
 At 1.2 times of:
  All C(H) groups, All C(H,H) groups
2.a Secondary CH2 refined with riding coordinates:
 C1A(H1AA,H1AB), C2A(H2AA,H2AB), C3A(H3AA,H3AB), C4A(H4AA,H4AB), C5A(H5AA,
 H5AB), C6A(H6AA,H6AB), C1B(H1BA,H1BB), C2B(H2BA,H2BB), C3B(H3BA,H3BB),
 C4B(H4BA,H4BB), C5B(H5BA,H5BB), C6B(H6BA,H6BB)
2.b Aromatic/amide H refined with riding coordinates:
 C10A(H10A), C11A(H11A), C12A(H12A), C13A(H13A), C17A(H17A), C18A(H18A),
 C19A(H19A), C20A(H20A), C21A(H21A), C10B(H10B), C11B(H11B), C12B(H12B),
 C13B(H13B), C17B(H17B), C18B(H18B), C19B(H19B), C20B(H20B), C21B(H21B)
;
_olex2_diffrn_ambient_temperature_device 'Oxford Cryosystems'
_olex2_exptl_crystal_mounting_method 'The crystal was mounted on a nylon loop with paratone oil'
_olex2_submission_original_sample_id '1q-C6 E'
_olex2_submission_special_instructions 'No special instructions were received'

loop_
_space_group_symop_operation_xyz
'x, y, z'
'-x+1/2, -y, z+1/2'
'-x, y+1/2, -z+1/2'
'x+1/2, -y+1/2, -z'
'-x, -y, -z'
'x-1/2, y, -z-1/2'
'x, -y-1/2, z-1/2'
'-x-1/2, y-1/2, z'

loop_
_atom_site_label
_atom_site_type_symbol
_atom_site_fract_x
_atom_site_fract_y
_atom_site_fract_z
_atom_site_U_iso_or_equiv
_atom_site_adp_type
_atom_site_occupancy
_atom_site_site_symmetry_order
_atom_site_calc_flag
_atom_site_refinement_flags_posn
O1A O 0.1712(2) 0.51910(12) 0.72738(7) 0.0420(7) Uani 1 1 d .
O2A O 0.1164(3) 0.55128(12) 0.66418(7) 0.0410(7) Uani 1 1 d .
O3A O 0.3130(3) 0.70567(13) 0.72318(7) 0.0547(8) Uani 1 1 d .
O4A O 0.2428(3) 0.77471(13) 0.67762(9) 0.0536(8) Uani 1 1 d .
N1A N 0.3825(3) 0.58505(14) 0.63536(9) 0.0350(7) Uani 1 1 d .
H1A H 0.428(4) 0.5997(17) 0.6132(11) 0.045(12) Uiso 1 1 d .
N2A N 0.3398(3) 0.62552(14) 0.66371(8) 0.0332(7) Uani 1 1 d .
C1A C 0.0546(4) 0.5436(2) 0.74425(13) 0.0506(11) Uani 1 1 d .
H1AA H 0.0304 0.5200 0.7690 0.061 Uiso 1 1 calc R
H1AB H -0.0138 0.5394 0.7237 0.061 Uiso 1 1 calc R
C2A C 0.0697(4) 0.61045(19) 0.75566(12) 0.0462(11) Uani 1 1 d .
H2AA H 0.0928 0.6338 0.7307 0.055 Uiso 1 1 calc R
H2AB H -0.0124 0.6262 0.7655 0.055 Uiso 1 1 calc R
C3A C 0.1683(4) 0.6218(2) 0.78839(12) 0.0493(11) Uani 1 1 d .
H3AA H 0.2529 0.6162 0.7761 0.059 Uiso 1 1 calc R
H3AB H 0.1583 0.5909 0.8103 0.059 Uiso 1 1 calc R
C4A C 0.1610(4) 0.6852(2) 0.80755(12) 0.0509(11) Uani 1 1 d .
H4AA H 0.0775 0.6895 0.8209 0.061 Uiso 1 1 calc R
H4AB H 0.2255 0.6878 0.8295 0.061 Uiso 1 1 calc R
C5A C 0.1794(6) 0.7389(2) 0.77892(16) 0.091(2) Uani 1 1 d .
H5AA H 0.1106 0.7371 0.7584 0.110 Uiso 1 1 calc R
H5AB H 0.1653 0.7763 0.7954 0.110 Uiso 1 1 calc R
C6A C 0.2914(5) 0.7477(2) 0.75710(14) 0.0781(18) Uani 1 1 d .
H6AA H 0.3628 0.7442 0.7765 0.094 Uiso 1 1 calc R
H6AB H 0.2917 0.7899 0.7461 0.094 Uiso 1 1 calc R
C7A C 0.1896(4) 0.52608(17) 0.68724(11) 0.0335(8) Uani 1 1 d .
C8A C 0.3088(4) 0.49612(17) 0.67391(10) 0.0340(9) Uani 1 1 d .
C9A C 0.3959(4) 0.52393(17) 0.64749(10) 0.0321(8) Uani 1 1 d .
C10A C 0.4977(3) 0.49090(18) 0.63317(11) 0.0377(9) Uani 1 1 d .
H10A H 0.5561 0.5097 0.6150 0.045 Uiso 1 1 calc R
C11A C 0.5157(4) 0.43103(18) 0.64491(11) 0.0405(10) Uani 1 1 d .
H11A H 0.5861 0.4088 0.6347 0.049 Uiso 1 1 calc R
C12A C 0.4319(4) 0.40345(17) 0.67137(11) 0.0403(10) Uani 1 1 d .
H12A H 0.4447 0.3623 0.6796 0.048 Uiso 1 1 calc R
C13A C 0.3295(4) 0.43552(17) 0.68580(10) 0.0368(9) Uani 1 1 d .
H13A H 0.2721 0.4163 0.7041 0.044 Uiso 1 1 calc R
C14A C 0.2879(4) 0.72557(18) 0.68527(12) 0.0378(9) Uani 1 1 d .
C15A C 0.3274(3) 0.68212(17) 0.65254(10) 0.0338(9) Uani 1 1 d .
C16A C 0.3461(4) 0.70713(17) 0.61037(11) 0.0349(9) Uani 1 1 d .
C17A C 0.2626(4) 0.69203(18) 0.57909(11) 0.0427(10) Uani 1 1 d .
H17A H 0.1975 0.6631 0.5839 0.051 Uiso 1 1 calc R
C18A C 0.2742(4) 0.7193(2) 0.54074(12) 0.0509(12) Uani 1 1 d .
H18A H 0.2163 0.7094 0.5195 0.061 Uiso 1 1 calc R
C19A C 0.3697(4) 0.76098(19) 0.53333(12) 0.0476(11) Uani 1 1 d .
H19A H 0.3772 0.7797 0.5071 0.057 Uiso 1 1 calc R
C20A C 0.4535(4) 0.77522(18) 0.56392(11) 0.0442(10) Uani 1 1 d .
H20A H 0.5200 0.8033 0.5587 0.053 Uiso 1 1 calc R
C21A C 0.4416(4) 0.74885(18) 0.60243(11) 0.0397(10) Uani 1 1 d .
H21A H 0.4993 0.7594 0.6236 0.048 Uiso 1 1 calc R
O1B O 0.6656(3) 0.64846(12) 0.52482(8) 0.0460(7) Uani 1 1 d .
O2B O 0.6087(3) 0.60359(13) 0.58377(9) 0.0527(8) Uani 1 1 d .
O3B O 0.8694(3) 0.46966(13) 0.51865(8) 0.0526(8) Uani 1 1 d .
O4B O 0.8077(3) 0.38918(13) 0.55611(8) 0.0619(9) Uani 1 1 d .
N1B N 0.8830(3) 0.57738(15) 0.61493(10) 0.0418(8) Uani 1 1 d .
H1B H 0.935(4) 0.561(2) 0.6363(13) 0.076(16) Uiso 1 1 d .
N2B N 0.8553(3) 0.54006(14) 0.58338(9) 0.0389(8) Uani 1 1 d .
C1B C 0.5545(4) 0.6228(2) 0.50480(13) 0.0585(13) Uani 1 1 d .
H1BA H 0.4790 0.6475 0.5114 0.070 Uiso 1 1 calc R
H1BB H 0.5399 0.5805 0.5145 0.070 Uiso 1 1 calc R
C2B C 0.5778(5) 0.6232(2) 0.45886(14) 0.0629(14) Uani 1 1 d .
H2BA H 0.5877 0.6660 0.4496 0.075 Uiso 1 1 calc R
H2BB H 0.5029 0.6060 0.4448 0.075 Uiso 1 1 calc R
C3B C 0.6933(4) 0.5871(2) 0.44582(12) 0.0509(11) Uani 1 1 d .
H3BA H 0.6982 0.5871 0.4154 0.061 Uiso 1 1 calc R
H3BB H 0.7695 0.6080 0.4564 0.061 Uiso 1 1 calc R
C4B C 0.6939(4) 0.5221(2) 0.46074(12) 0.0494(11) Uani 1 1 d .
H4BA H 0.6205 0.5004 0.4489 0.059 Uiso 1 1 calc R
H4BB H 0.6842 0.5219 0.4910 0.059 Uiso 1 1 calc R
C5B C 0.8138(4) 0.4874(2) 0.44948(11) 0.0533(12) Uani 1 1 d .
H5BA H 0.8034 0.4688 0.4220 0.064 Uiso 1 1 calc R
H5BB H 0.8852 0.5165 0.4481 0.064 Uiso 1 1 calc R
C6B C 0.8438(5) 0.4382(2) 0.48018(11) 0.0571(13) Uani 1 1 d .
H6BA H 0.7715 0.4100 0.4833 0.069 Uiso 1 1 calc R
H6BB H 0.9184 0.4144 0.4713 0.069 Uiso 1 1 calc R
C7B C 0.6807(4) 0.63564(18) 0.56458(12) 0.0413(10) Uani 1 1 d .
C8B C 0.7894(4) 0.66833(18) 0.58278(10) 0.0350(9) Uani 1 1 d .
C9B C 0.8794(4) 0.64061(17) 0.60852(11) 0.0362(9) Uani 1 1 d .
C10B C 0.9645(4) 0.67666(19) 0.62951(12) 0.0447(10) Uani 1 1 d .
H10B H 1.0243 0.6580 0.6472 0.054 Uiso 1 1 calc R
C11B C 0.9641(4) 0.7392(2) 0.62519(12) 0.0508(11) Uani 1 1 d .
H11B H 1.0232 0.7633 0.6399 0.061 Uiso 1 1 calc R
C12B C 0.8774(4) 0.76706(19) 0.59932(12) 0.0452(10) Uani 1 1 d .
H12B H 0.8774 0.8102 0.5963 0.054 Uiso 1 1 calc R
C13B C 0.7914(4) 0.73210(18) 0.57809(11) 0.0410(10) Uani 1 1 d .
H13B H 0.7329 0.7513 0.5601 0.049 Uiso 1 1 calc R
C14B C 0.8413(4) 0.44162(19) 0.55354(11) 0.0416(10) Uani 1 1 d .
C15B C 0.8649(4) 0.48115(17) 0.59013(11) 0.0354(9) Uani 1 1 d .
C16B C 0.8944(4) 0.45090(17) 0.62968(11) 0.0366(9) Uani 1 1 d .
C17B C 0.8260(4) 0.46447(19) 0.66449(11) 0.0433(10) Uani 1 1 d .
H17B H 0.7599 0.4937 0.6630 0.052 Uiso 1 1 calc R
C18B C 0.8517(4) 0.4367(2) 0.70119(13) 0.0560(12) Uani 1 1 d .
H18B H 0.8025 0.4460 0.7248 0.067 Uiso 1 1 calc R
C19B C 0.9491(5) 0.3950(2) 0.70393(13) 0.0570(13) Uani 1 1 d .
H19B H 0.9677 0.3761 0.7295 0.068 Uiso 1 1 calc R
C20B C 1.0194(4) 0.38098(19) 0.66953(13) 0.0513(11) Uani 1 1 d .
H20B H 1.0870 0.3527 0.6714 0.062 Uiso 1 1 calc R
C21B C 0.9911(4) 0.40824(18) 0.63244(12) 0.0426(10) Uani 1 1 d .
H21B H 1.0380 0.3978 0.6086 0.051 Uiso 1 1 calc R

loop_
_atom_site_aniso_label
_atom_site_aniso_U_11
_atom_site_aniso_U_22
_atom_site_aniso_U_33
_atom_site_aniso_U_23
_atom_site_aniso_U_13
_atom_site_aniso_U_12
O1A 0.0448(17) 0.0439(16) 0.0373(14) 0.0018(12) 0.0066(12) 0.0030(14)
O2A 0.0373(16) 0.0420(16) 0.0438(15) 0.0009(13) -0.0080(12) 0.0026(14)
O3A 0.086(2) 0.0416(16) 0.0366(15) -0.0045(13) 0.0149(15) 0.0000(17)
O4A 0.062(2) 0.0348(16) 0.0643(18) -0.0048(15) 0.0008(15) 0.0065(15)
N1A 0.0422(19) 0.0298(17) 0.0329(17) 0.0025(14) 0.0078(15) 0.0040(16)
N2A 0.0332(18) 0.0312(17) 0.0353(15) -0.0025(14) -0.0004(13) 0.0007(15)
C1A 0.040(3) 0.058(3) 0.053(3) -0.003(2) 0.0170(19) 0.000(2)
C2A 0.043(3) 0.051(3) 0.045(2) 0.000(2) 0.0068(18) 0.010(2)
C3A 0.051(3) 0.054(3) 0.043(2) 0.005(2) -0.0030(19) 0.006(2)
C4A 0.056(3) 0.061(3) 0.036(2) -0.001(2) 0.0048(19) 0.004(2)
C5A 0.135(6) 0.058(3) 0.081(4) -0.027(3) 0.040(4) -0.011(4)
C6A 0.112(5) 0.057(3) 0.065(3) -0.031(3) 0.041(3) -0.020(3)
C7A 0.035(2) 0.030(2) 0.0354(19) -0.0012(17) 0.0003(16) -0.0044(18)
C8A 0.041(2) 0.034(2) 0.0270(17) -0.0017(16) -0.0088(16) -0.0008(19)
C9A 0.037(2) 0.035(2) 0.0249(17) 0.0002(16) -0.0010(15) -0.0027(19)
C10A 0.036(2) 0.040(2) 0.037(2) -0.0030(18) 0.0015(17) -0.0031(19)
C11A 0.041(2) 0.032(2) 0.048(2) -0.0093(19) -0.0039(19) 0.0023(19)
C12A 0.047(3) 0.025(2) 0.048(2) -0.0017(18) -0.0093(19) 0.0003(19)
C13A 0.042(2) 0.036(2) 0.0321(19) 0.0021(17) -0.0046(17) -0.007(2)
C14A 0.037(2) 0.030(2) 0.046(2) -0.0029(19) 0.0025(18) -0.0076(19)
C15A 0.029(2) 0.035(2) 0.0379(19) -0.0027(17) -0.0018(16) 0.0029(18)
C16A 0.038(2) 0.0267(19) 0.040(2) 0.0007(16) -0.0019(16) 0.0072(18)
C17A 0.045(3) 0.039(2) 0.044(2) -0.0036(19) -0.0045(18) 0.000(2)
C18A 0.060(3) 0.053(3) 0.040(2) 0.000(2) -0.011(2) 0.006(3)
C19A 0.066(3) 0.040(2) 0.037(2) 0.0049(19) 0.001(2) 0.007(2)
C20A 0.050(3) 0.035(2) 0.047(2) 0.008(2) 0.0030(19) -0.004(2)
C21A 0.042(2) 0.035(2) 0.042(2) 0.0022(18) -0.0065(18) 0.001(2)
O1B 0.0435(17) 0.0462(17) 0.0483(16) 0.0002(14) -0.0078(13) -0.0075(15)
O2B 0.0456(18) 0.0473(17) 0.0652(19) 0.0063(16) 0.0129(15) -0.0086(16)
O3B 0.076(2) 0.0470(17) 0.0346(15) -0.0061(13) -0.0101(14) -0.0080(17)
O4B 0.097(3) 0.0371(17) 0.0513(17) -0.0052(15) -0.0102(17) -0.0123(18)
N1B 0.053(2) 0.0355(19) 0.0374(18) -0.0030(15) -0.0078(16) 0.0053(18)
N2B 0.040(2) 0.0370(18) 0.0393(17) -0.0059(15) -0.0023(14) -0.0007(16)
C1B 0.042(3) 0.060(3) 0.074(3) -0.016(3) -0.013(2) 0.001(3)
C2B 0.067(4) 0.053(3) 0.069(3) -0.004(3) -0.025(3) -0.001(3)
C3B 0.057(3) 0.052(3) 0.044(2) 0.002(2) -0.008(2) -0.012(2)
C4B 0.051(3) 0.056(3) 0.041(2) 0.001(2) -0.0014(19) -0.002(2)
C5B 0.059(3) 0.063(3) 0.037(2) -0.004(2) -0.005(2) 0.005(3)
C6B 0.078(4) 0.055(3) 0.038(2) -0.018(2) -0.017(2) 0.008(3)
C7B 0.041(3) 0.037(2) 0.046(2) 0.0024(19) 0.0095(19) 0.005(2)
C8B 0.035(2) 0.037(2) 0.0330(19) -0.0034(17) 0.0108(16) -0.0024(19)
C9B 0.044(2) 0.031(2) 0.0345(19) 0.0014(17) 0.0077(17) 0.0021(19)
C10B 0.042(3) 0.045(3) 0.048(2) -0.001(2) 0.0011(19) 0.000(2)
C11B 0.046(3) 0.050(3) 0.057(3) -0.008(2) 0.001(2) -0.004(2)
C12B 0.051(3) 0.032(2) 0.053(2) 0.001(2) 0.005(2) -0.003(2)
C13B 0.047(3) 0.035(2) 0.041(2) 0.0039(19) 0.0042(18) 0.002(2)
C14B 0.044(3) 0.042(2) 0.039(2) -0.002(2) -0.0047(18) 0.007(2)
C15B 0.035(2) 0.033(2) 0.038(2) -0.0031(17) -0.0040(16) 0.0048(19)
C16B 0.037(2) 0.035(2) 0.038(2) -0.0068(18) -0.0052(17) -0.0079(19)
C17B 0.049(3) 0.042(2) 0.039(2) -0.0019(19) -0.0013(19) -0.001(2)
C18B 0.067(3) 0.051(3) 0.050(3) -0.006(2) 0.008(2) -0.009(3)
C19B 0.084(4) 0.043(3) 0.044(2) 0.004(2) -0.016(2) -0.013(3)
C20B 0.058(3) 0.034(2) 0.062(3) -0.001(2) -0.022(2) 0.006(2)
C21B 0.043(3) 0.037(2) 0.047(2) -0.002(2) -0.0004(19) -0.001(2)

loop_
_atom_type_symbol
_atom_type_description
_atom_type_scat_dispersion_real
_atom_type_scat_dispersion_imag
_atom_type_scat_source
C C 0.0181 0.0091 'International Tables Vol C Tables 4.2.6.8 and 6.1.1.4'
H H 0.0000 0.0000 'International Tables Vol C Tables 4.2.6.8 and 6.1.1.4'
N N 0.0311 0.0180 'International Tables Vol C Tables 4.2.6.8 and 6.1.1.4'
O O 0.0492 0.0322 'International Tables Vol C Tables 4.2.6.8 and 6.1.1.4'

loop_
_geom_angle_atom_site_label_1
_geom_angle_atom_site_label_2
_geom_angle_atom_site_label_3
_geom_angle
C7A O1A C1A 116.9(3)
C14A O3A C6A 117.6(4)
N2A N1A H1A 119(2)
N2A N1A C9A 117.7(3)
C9A N1A H1A 120(2)
C15A N2A N1A 117.8(3)
O1A C1A H1AA 109.4
O1A C1A H1AB 109.4
O1A C1A C2A 111.0(3)
H1AA C1A H1AB 108.0
C2A C1A H1AA 109.4
C2A C1A H1AB 109.4
C1A C2A H2AA 108.8
C1A C2A H2AB 108.8
H2AA C2A H2AB 107.7
C3A C2A C1A 113.8(4)
C3A C2A H2AA 108.8
C3A C2A H2AB 108.8
C2A C3A H3AA 108.8
C2A C3A H3AB 108.8
C2A C3A C4A 113.7(4)
H3AA C3A H3AB 107.7
C4A C3A H3AA 108.8
C4A C3A H3AB 108.8
C3A C4A H4AA 108.1
C3A C4A H4AB 108.1
H4AA C4A H4AB 107.3
C5A C4A C3A 116.7(3)
C5A C4A H4AA 108.1
C5A C4A H4AB 108.1
C4A C5A H5AA 106.8
C4A C5A H5AB 106.8
H5AA C5A H5AB 106.7
C6A C5A C4A 122.0(5)
C6A C5A H5AA 106.8
C6A C5A H5AB 106.8
O3A C6A H6AA 108.4
O3A C6A H6AB 108.4
C5A C6A O3A 115.6(4)
C5A C6A H6AA 108.4
C5A C6A H6AB 108.4
H6AA C6A H6AB 107.4
O1A C7A C8A 111.1(3)
O2A C7A O1A 124.5(4)
O2A C7A C8A 124.3(3)
C9A C8A C7A 123.2(3)
C13A C8A C7A 118.1(3)
C13A C8A C9A 118.5(4)
C8A C9A N1A 121.4(3)
C10A C9A N1A 118.9(3)
C10A C9A C8A 119.7(4)
C9A C10A H10A 119.6
C11A C10A C9A 120.8(4)
C11A C10A H10A 119.6
C10A C11A H11A 120.0
C12A C11A C10A 120.1(4)
C12A C11A H11A 120.0
C11A C12A H12A 120.0
C13A C12A C11A 119.9(4)
C13A C12A H12A 120.0
C8A C13A H13A 119.5
C12A C13A C8A 120.9(4)
C12A C13A H13A 119.5
O3A C14A C15A 113.4(3)
O4A C14A O3A 124.2(4)
O4A C14A C15A 122.4(4)
N2A C15A C14A 116.0(3)
N2A C15A C16A 126.5(3)
C14A C15A C16A 117.5(3)
C17A C16A C15A 120.1(4)
C21A C16A C15A 120.7(3)
C21A C16A C17A 119.0(3)
C16A C17A H17A 120.0
C18A C17A C16A 120.0(4)
C18A C17A H17A 120.0
C17A C18A H18A 119.8
C19A C18A C17A 120.3(4)
C19A C18A H18A 119.8
C18A C19A H19A 120.1
C20A C19A C18A 119.9(4)
C20A C19A H19A 120.1
C19A C20A H20A 119.9
C19A C20A C21A 120.2(4)
C21A C20A H20A 119.9
C16A C21A H21A 119.7
C20A C21A C16A 120.6(4)
C20A C21A H21A 119.7
C7B O1B C1B 116.7(3)
C14B O3B C6B 118.5(3)
N2B N1B H1B 117(3)
N2B N1B C9B 118.7(3)
C9B N1B H1B 119(3)
C15B N2B N1B 116.9(3)
O1B C1B H1BA 110.1
O1B C1B H1BB 110.1
O1B C1B C2B 107.8(4)
H1BA C1B H1BB 108.5
C2B C1B H1BA 110.1
C2B C1B H1BB 110.1
C1B C2B H2BA 108.8
C1B C2B H2BB 108.8
C1B C2B C3B 113.9(4)
H2BA C2B H2BB 107.7
C3B C2B H2BA 108.8
C3B C2B H2BB 108.8
C2B C3B H3BA 108.8
C2B C3B H3BB 108.8
H3BA C3B H3BB 107.7
C4B C3B C2B 113.9(4)
C4B C3B H3BA 108.8
C4B C3B H3BB 108.8
C3B C4B H4BA 108.9
C3B C4B H4BB 108.9
C3B C4B C5B 113.4(4)
H4BA C4B H4BB 107.7
C5B C4B H4BA 108.9
C5B C4B H4BB 108.9
C4B C5B H5BA 109.2
C4B C5B H5BB 109.2
H5BA C5B H5BB 107.9
C6B C5B C4B 111.9(4)
C6B C5B H5BA 109.2
C6B C5B H5BB 109.2
O3B C6B C5B 105.8(3)
O3B C6B H6BA 110.6
O3B C6B H6BB 110.6
C5B C6B H6BA 110.6
C5B C6B H6BB 110.6
H6BA C6B H6BB 108.7
O1B C7B C8B 112.3(3)
O2B C7B O1B 123.1(4)
O2B C7B C8B 124.4(4)
C9B C8B C7B 123.9(4)
C13B C8B C7B 116.6(4)
C13B C8B C9B 118.9(4)
N1B C9B C8B 122.3(4)
C10B C9B N1B 118.3(4)
C10B C9B C8B 119.4(4)
C9B C10B H10B 119.5
C11B C10B C9B 121.1(4)
C11B C10B H10B 119.5
C10B C11B H11B 120.0
C10B C11B C12B 120.1(4)
C12B C11B H11B 120.0
C11B C12B H12B 120.0
C13B C12B C11B 119.9(4)
C13B C12B H12B 120.0
C8B C13B H13B 119.7
C12B C13B C8B 120.5(4)
C12B C13B H13B 119.7
O3B C14B C15B 112.2(3)
O4B C14B O3B 124.6(4)
O4B C14B C15B 123.1(4)
N2B C15B C14B 115.0(3)
N2B C15B C16B 127.0(3)
C16B C15B C14B 118.0(3)
C17B C16B C15B 120.5(4)
C17B C16B C21B 118.7(4)
C21B C16B C15B 120.8(3)
C16B C17B H17B 119.4
C18B C17B C16B 121.2(4)
C18B C17B H17B 119.4
C17B C18B H18B 120.0
C17B C18B C19B 119.9(4)
C19B C18B H18B 120.0
C18B C19B H19B 120.0
C20B C19B C18B 119.9(4)
C20B C19B H19B 120.0
C19B C20B H20B 120.1
C21B C20B C19B 119.7(4)
C21B C20B H20B 120.1
C16B C21B H21B 119.7
C20B C21B C16B 120.5(4)
C20B C21B H21B 119.7

loop_
_geom_bond_atom_site_label_1
_geom_bond_atom_site_label_2
_geom_bond_distance
O1A C1A 1.455(4)
O1A C7A 1.330(4)
O2A C7A 1.212(4)
O3A C6A 1.455(5)
O3A C14A 1.335(4)
O4A C14A 1.203(4)
N1A H1A 0.93(4)
N1A N2A 1.357(4)
N1A C9A 1.402(5)
N2A C15A 1.298(5)
C1A H1AA 0.9900
C1A H1AB 0.9900
C1A C2A 1.517(6)
C2A H2AA 0.9900
C2A H2AB 0.9900
C2A C3A 1.513(5)
C3A H3AA 0.9900
C3A H3AB 0.9900
C3A C4A 1.524(6)
C4A H4AA 0.9900
C4A H4AB 0.9900
C4A C5A 1.512(6)
C5A H5AA 0.9900
C5A H5AB 0.9900
C5A C6A 1.397(7)
C6A H6AA 0.9900
C6A H6AB 0.9900
C7A C8A 1.489(5)
C8A C9A 1.401(5)
C8A C13A 1.399(5)
C9A C10A 1.380(5)
C10A H10A 0.9500
C10A C11A 1.378(5)
C11A H11A 0.9500
C11A C12A 1.377(5)
C12A H12A 0.9500
C12A C13A 1.375(5)
C13A H13A 0.9500
C14A C15A 1.488(5)
C15A C16A 1.491(5)
C16A C17A 1.390(5)
C16A C21A 1.387(5)
C17A H17A 0.9500
C17A C18A 1.389(5)
C18A H18A 0.9500
C18A C19A 1.384(6)
C19A H19A 0.9500
C19A C20A 1.370(6)
C20A H20A 0.9500
C20A C21A 1.385(5)
C21A H21A 0.9500
O1B C1B 1.459(5)
O1B C7B 1.334(4)
O2B C7B 1.210(4)
O3B C6B 1.454(4)
O3B C14B 1.325(4)
O4B C14B 1.205(5)
N1B H1B 0.95(4)
N1B N2B 1.345(4)
N1B C9B 1.400(5)
N2B C15B 1.312(5)
C1B H1BA 0.9900
C1B H1BB 0.9900
C1B C2B 1.515(6)
C2B H2BA 0.9900
C2B H2BB 0.9900
C2B C3B 1.517(6)
C3B H3BA 0.9900
C3B H3BB 0.9900
C3B C4B 1.504(6)
C4B H4BA 0.9900
C4B H4BB 0.9900
C4B C5B 1.525(6)
C5B H5BA 0.9900
C5B H5BB 0.9900
C5B C6B 1.503(6)
C6B H6BA 0.9900
C6B H6BB 0.9900
C7B C8B 1.481(5)
C8B C9B 1.407(5)
C8B C13B 1.405(5)
C9B C10B 1.380(5)
C10B H10B 0.9500
C10B C11B 1.376(6)
C11B H11B 0.9500
C11B C12B 1.388(6)
C12B H12B 0.9500
C12B C13B 1.376(5)
C13B H13B 0.9500
C14B C15B 1.493(5)
C15B C16B 1.481(5)
C16B C17B 1.377(5)
C16B C21B 1.390(5)
C17B H17B 0.9500
C17B C18B 1.368(5)
C18B H18B 0.9500
C18B C19B 1.380(6)
C19B H19B 0.9500
C19B C20B 1.380(6)
C20B H20B 0.9500
C20B C21B 1.379(5)
C21B H21B 0.9500

loop_
_geom_hbond_atom_site_label_D
_geom_hbond_atom_site_label_H
_geom_hbond_atom_site_label_A
_geom_hbond_distance_DH
_geom_hbond_distance_HA
_geom_hbond_distance_DA
_geom_hbond_angle_DHA
_geom_hbond_site_symmetry_A
N1A H1A O2B 0.93(4) 2.14(4) 2.955(4) 146(3) .
N1B H1B O2A 0.95(4) 2.14(5) 3.004(4) 150(4) 1_655
